data_8104509
loop_
_publ_author_name
'Nord, A.G.'

_publ_section_title
;
 Crystallographic studies of olivine-related sarcopside-type solutions
;
_journal_name_full 'Zeitschrift fuer Kristallographie (149,1979-)'
_journal_page_first 159
_journal_page_last 176
_journal_volume 166
_journal_year 1984
_chemical_compound_source Synthetic
_chemical_formula_sum 'Mn0.9 Ni2.1 O8 P2'
_chemical_name_systematic '(Ni0.70 Mn0.30)3 (P O4)2'
_space_group_IT_number 14
_symmetry_space_group_name_Hall '-P 2yab'
_symmetry_space_group_name_H-M 'P 1 21/a 1'
_cell_angle_alpha 90
_cell_angle_beta 90.82
_cell_angle_gamma 90
_cell_formula_units_Z 2
_cell_length_a 10.267
_cell_length_b 4.726
_cell_length_c 5.961
_cell_volume 289.209
_citation_journal_id_ASTM ZEKRDZ
_database_code_amcsd 0020845
_exptl_crystal_density_diffrn 4.164
_cod_data_source_file Nord_ZEKRDZ_1984_1903.cif
_cod_data_source_block Mn0.9Ni2.1O8P2
_cod_original_cell_volume 289.2091
_cod_original_sg_symbol_Hall '-P 2ybc (z,y,-x)'
_cod_database_code 8104509
_amcsd_formula_title (Ni0.70Mn0.30)3(PO4)2

loop_
_space_group_symop_operation_xyz
x,y,z
-x+1/2,y+1/2,-z
-x,-y,-z
x-1/2,-y-1/2,z

loop_
_atom_site_label
_atom_site_type_symbol
_atom_site_fract_x
_atom_site_fract_y
_atom_site_fract_z
_atom_site_occupancy
_atom_site_U_iso_or_equiv
Ni1 Ni+2 0 0 0.5 0.9 0.0
O1 O-2 0.099 0.751 0.271 1 0.0
O2 O-2 0.459 0.194 0.259 1 0.0
O4 O-2 0.161 0.268 0.471 1 0.0
Mn2 Mn+2 0.279 -0.015 0.241 0.4 0.0
P1 P+5 0.095 0.422 0.259 1 0.0
O3 O-2 0.17 0.304 0.064 1 0.0
Ni2 Ni+2 0.279 -0.015 0.241 0.6 0.0
Mn1 Mn+2 0 0 0.5 0.1 0.0

loop_
_cod_related_entry_id
_cod_related_entry_database
_cod_related_entry_code
1 AMCSD 0020845
